data_4325214
loop_
_publ_author_name
'Xinfang Liu'
'Minhak Oh'
'Myoung Soo Lah'

_publ_section_title
;
 Size- and Shape-Selective Isostructural Microporous Metal-Organic
 Frameworks with Different Effective Aperture Sizes
;
_journal_name_full 'Inorganic Chemistry'
_journal_page_first 5044
_journal_page_last 5053
_journal_paper_doi 10.1021/ic200328q
_journal_volume 50
_journal_year 2011
_chemical_formula_sum 'C15 H7 Cu N O4'
_chemical_formula_weight 328.76
_chemical_name_systematic
;
 ?
;
_space_group_IT_number 167
_symmetry_cell_setting trigonal
_symmetry_space_group_name_Hall '-R 3 2"c'
_symmetry_space_group_name_H-M 'R -3 c :H'
_atom_sites_solution_hydrogens geom
_atom_sites_solution_primary direct
_atom_sites_solution_secondary difmap
_audit_creation_method SHELXL-97
_cell_angle_alpha 90.00
_cell_angle_beta 90.00
_cell_angle_gamma 120.00
_cell_formula_units_Z 36
_cell_length_a 18.218(3)
_cell_length_b 18.218(3)
_cell_length_c 72.761(15)
_cell_measurement_reflns_used 147213
_cell_measurement_temperature 99(2)
_cell_measurement_theta_max 35.27
_cell_measurement_theta_min 2.36
_cell_volume 20914(7)
_computing_cell_refinement 'Bruker SAINT'
_computing_data_collection 'Bruker SMART'
_computing_data_reduction 'Bruker SAINT'
_computing_molecular_graphics ORTEP3
_computing_publication_material WinGX
_computing_structure_refinement 'Bruker SHELXTL'
_computing_structure_solution 'Bruker SHELXTL'
_diffrn_ambient_temperature 99(2)
_diffrn_measured_fraction_theta_full 0.998
_diffrn_measured_fraction_theta_max 0.998
_diffrn_measurement_device_type 'CCD area detector'
_diffrn_measurement_method 'phi scans'
_diffrn_radiation_monochromator 'Si(111) double crystal monochromator'
_diffrn_radiation_source 'bending magnet 6B MX beamline'
_diffrn_radiation_type synchrotron
_diffrn_radiation_wavelength 0.75000
_diffrn_reflns_av_R_equivalents 0.0913
_diffrn_reflns_av_sigmaI/netI 0.0492
_diffrn_reflns_limit_h_max 22
_diffrn_reflns_limit_h_min -22
_diffrn_reflns_limit_k_max 28
_diffrn_reflns_limit_k_min -24
_diffrn_reflns_limit_l_max 111
_diffrn_reflns_limit_l_min -111
_diffrn_reflns_number 68384
_diffrn_reflns_theta_full 35.27
_diffrn_reflns_theta_max 35.27
_diffrn_reflns_theta_min 2.36
_exptl_absorpt_coefficient_mu 0.948
_exptl_absorpt_correction_T_max 0.9541
_exptl_absorpt_correction_T_min 0.7206
_exptl_absorpt_correction_type multi-scan
_exptl_absorpt_process_details 'HKL2000 Scalepack'
_exptl_crystal_colour blue
_exptl_crystal_density_diffrn 0.940
_exptl_crystal_description 'hexagonal plate'
_exptl_crystal_F_000 5940
_exptl_crystal_size_max 0.37
_exptl_crystal_size_mid 0.20
_exptl_crystal_size_min 0.05
_refine_diff_density_max 1.024
_refine_diff_density_min -1.103
_refine_diff_density_rms 0.113
_refine_ls_extinction_coef 0.00084(6)
_refine_ls_extinction_expression Fc^*^=kFc[1+0.001xFc^2^\l^3^/sin(2\q)]^-1/4^
_refine_ls_extinction_method SHELXL
_refine_ls_goodness_of_fit_ref 1.074
_refine_ls_hydrogen_treatment constr
_refine_ls_matrix_type full
_refine_ls_number_parameters 191
_refine_ls_number_reflns 8891
_refine_ls_number_restraints 0
_refine_ls_restrained_S_all 1.074
_refine_ls_R_factor_all 0.0802
_refine_ls_R_factor_gt 0.0524
_refine_ls_shift/su_max 0.010
_refine_ls_shift/su_mean 0.000
_refine_ls_structure_factor_coef Fsqd
_refine_ls_weighting_details 'calc w=1/[\s^2^(Fo^2^)+(0.0726P)^2^+36.1677P] where P=(Fo^2^+2Fc^2^)/3'
_refine_ls_weighting_scheme calc
_refine_ls_wR_factor_gt 0.1279
_refine_ls_wR_factor_ref 0.1412
_reflns_number_gt 6684
_reflns_number_total 8891
_reflns_threshold_expression >2sigma(I)
_cod_data_source_file ic200328q_si_002_2.cif
_cod_data_source_block 1a
_cod_depositor_comments
;
The following automatic conversions were performed:

'_exptl_absorpt_correction_type' value 'multi-scans' was replaced
with the value 'multi-scan' as specified in the replacement file
'src/cod-tools/trunk/data/replacement-values/replacement_values.lst'.

Automatic conversion script
Id: cif_fix_values 5376 2017-05-30 11:51:03Z andrius 
;
_cod_original_cell_volume 20913(6)
_cod_original_sg_symbol_H-M 'R -3 c'
_cod_database_code 4325214

loop_
_symmetry_equiv_pos_as_xyz
'x, y, z'
'-y, x-y, z'
'-x+y, -x, z'
'y, x, -z+1/2'
'x-y, -y, -z+1/2'
'-x, -x+y, -z+1/2'
'x+2/3, y+1/3, z+1/3'
'-y+2/3, x-y+1/3, z+1/3'
'-x+y+2/3, -x+1/3, z+1/3'
'y+2/3, x+1/3, -z+5/6'
'x-y+2/3, -y+1/3, -z+5/6'
'-x+2/3, -x+y+1/3, -z+5/6'
'x+1/3, y+2/3, z+2/3'
'-y+1/3, x-y+2/3, z+2/3'
'-x+y+1/3, -x+2/3, z+2/3'
'y+1/3, x+2/3, -z+7/6'
'x-y+1/3, -y+2/3, -z+7/6'
'-x+1/3, -x+y+2/3, -z+7/6'
'-x, -y, -z'
'y, -x+y, -z'
'x-y, x, -z'
'-y, -x, z-1/2'
'-x+y, y, z-1/2'
'x, x-y, z-1/2'
'-x+2/3, -y+1/3, -z+1/3'
'y+2/3, -x+y+1/3, -z+1/3'
'x-y+2/3, x+1/3, -z+1/3'
'-y+2/3, -x+1/3, z-1/6'
'-x+y+2/3, y+1/3, z-1/6'
'x+2/3, x-y+1/3, z-1/6'
'-x+1/3, -y+2/3, -z+2/3'
'y+1/3, -x+y+2/3, -z+2/3'
'x-y+1/3, x+2/3, -z+2/3'
'-y+1/3, -x+2/3, z+1/6'
'-x+y+1/3, y+2/3, z+1/6'
'x+1/3, x-y+2/3, z+1/6'

loop_
_atom_site_label
_atom_site_type_symbol
_atom_site_fract_x
_atom_site_fract_y
_atom_site_fract_z
_atom_site_U_iso_or_equiv
_atom_site_adp_type
_atom_site_occupancy
_atom_site_symmetry_multiplicity
_atom_site_calc_flag
_atom_site_refinement_flags
Cu1 Cu 0.786118(13) 0.171247(14) 0.931043(3) 0.01539(8) Uani 1 1 d .
O1 O 0.68182(9) 0.13062(9) 0.917561(17) 0.0236(3) Uani 1 1 d .
O2 O 0.72091(9) 0.08286(9) 0.893107(18) 0.0235(3) Uani 1 1 d .
O3 O 0.43824(9) 0.16274(10) 0.915886(19) 0.0254(3) Uani 1 1 d .
O4 O 0.35247(9) 0.12239(10) 0.891213(18) 0.0243(3) Uani 1 1 d .
N1 N 0.39984(10) -0.12994(10) 0.78883(2) 0.0198(3) Uani 1 1 d .
C1 C 0.43052(12) -0.09269(12) 0.80503(2) 0.0206(3) Uani 1 1 d .
H1 H 0.4813 -0.0393 0.8052 0.025 Uiso 1 1 calc R
C2 C 0.32821(13) -0.20510(12) 0.78864(2) 0.0256(4) Uani 1 1 d .
H2 H 0.3058 -0.2315 0.7771 0.031 Uiso 1 1 calc R
C3 C 0.28529(15) -0.24603(14) 0.80454(3) 0.0342(5) Uani 1 1 d .
H3 H 0.2349 -0.2996 0.8039 0.041 Uiso 1 1 calc R
C4 C 0.31728(15) -0.20733(15) 0.82135(3) 0.0344(5) Uani 1 1 d .
H4 H 0.2891 -0.2341 0.8324 0.041 Uiso 1 1 calc R
C5 C 0.39127(13) -0.12874(13) 0.82177(2) 0.0238(4) Uani 1 1 d .
C6 C 0.42597(14) -0.08267(14) 0.83857(3) 0.0269(4) Uani 1 1 d .
C7 C 0.45452(13) -0.04091(14) 0.85214(3) 0.0264(4) Uani 1 1 d .
C8 C 0.48513(13) 0.01071(13) 0.86848(2) 0.0242(4) Uani 1 1 d .
C9 C 0.56150(13) 0.02828(13) 0.87668(2) 0.0239(4) Uani 1 1 d .
H9 H 0.5951 0.0073 0.8714 0.029 Uiso 1 1 calc R
C10 C 0.58811(12) 0.07691(12) 0.89266(2) 0.0206(3) Uani 1 1 d .
C11 C 0.53940(12) 0.10803(12) 0.90030(2) 0.0212(3) Uani 1 1 d .
H11 H 0.5574 0.1402 0.9113 0.025 Uiso 1 1 calc R
C12 C 0.46441(12) 0.09244(13) 0.89190(2) 0.0213(3) Uani 1 1 d .
C13 C 0.43687(13) 0.04368(13) 0.87602(2) 0.0238(4) Uani 1 1 d .
H13 H 0.3855 0.0327 0.8703 0.029 Uiso 1 1 calc R
C14 C 0.67022(12) 0.09784(12) 0.90168(2) 0.0195(3) Uani 1 1 d .
C15 C 0.41455(12) 0.12865(12) 0.90033(2) 0.0202(3) Uani 1 1 d .

loop_
_atom_site_aniso_label
_atom_site_aniso_U_11
_atom_site_aniso_U_22
_atom_site_aniso_U_33
_atom_site_aniso_U_23
_atom_site_aniso_U_13
_atom_site_aniso_U_12
Cu1 0.01902(12) 0.02004(12) 0.01075(10) -0.00043(7) 0.00008(7) 0.01249(9)
O1 0.0245(7) 0.0373(8) 0.0151(5) -0.0069(5) -0.0037(5) 0.0199(6)
O2 0.0230(6) 0.0338(7) 0.0193(6) -0.0074(5) -0.0040(5) 0.0184(6)
O3 0.0240(7) 0.0372(8) 0.0204(6) -0.0094(5) -0.0046(5) 0.0192(6)
O4 0.0245(7) 0.0377(8) 0.0176(6) -0.0057(5) -0.0037(5) 0.0208(6)
N1 0.0261(8) 0.0168(7) 0.0139(6) 0.0010(5) -0.0005(5) 0.0088(6)
C1 0.0250(9) 0.0198(8) 0.0149(7) -0.0015(6) -0.0020(6) 0.0096(7)
C2 0.0311(10) 0.0199(8) 0.0165(7) 0.0001(6) -0.0004(7) 0.0058(8)
C3 0.0352(11) 0.0265(10) 0.0225(9) 0.0020(7) 0.0018(8) 0.0015(9)
C4 0.0392(12) 0.0323(11) 0.0177(8) 0.0023(7) 0.0040(8) 0.0075(9)
C5 0.0289(9) 0.0269(9) 0.0139(7) -0.0011(6) -0.0009(6) 0.0126(8)
C6 0.0313(10) 0.0320(10) 0.0181(8) -0.0016(7) 0.0011(7) 0.0164(9)
C7 0.0286(10) 0.0349(11) 0.0199(8) -0.0049(7) -0.0023(7) 0.0192(9)
C8 0.0251(9) 0.0326(10) 0.0163(7) -0.0057(7) -0.0031(6) 0.0156(8)
C9 0.0269(9) 0.0335(10) 0.0161(7) -0.0053(7) -0.0018(6) 0.0188(8)
C10 0.0221(8) 0.0277(9) 0.0156(7) -0.0026(6) -0.0010(6) 0.0151(7)
C11 0.0228(8) 0.0273(9) 0.0160(7) -0.0042(6) -0.0029(6) 0.0144(7)
C12 0.0220(8) 0.0283(9) 0.0153(7) -0.0032(6) -0.0019(6) 0.0139(7)
C13 0.0239(9) 0.0331(10) 0.0174(7) -0.0045(7) -0.0040(6) 0.0164(8)
C14 0.0222(8) 0.0231(8) 0.0165(7) -0.0016(6) -0.0018(6) 0.0138(7)
C15 0.0197(8) 0.0250(9) 0.0157(7) -0.0002(6) 0.0000(6) 0.0110(7)

loop_
_atom_type_symbol
_atom_type_description
_atom_type_scat_dispersion_real
_atom_type_scat_dispersion_imag
_atom_type_scat_source
C C 0.0033 0.0016 'International Tables Vol C Tables 4.2.6.8 and 6.1.1.4'
H H 0.0000 0.0000 'International Tables Vol C Tables 4.2.6.8 and 6.1.1.4'
N N 0.0061 0.0033 'International Tables Vol C Tables 4.2.6.8 and 6.1.1.4'
O O 0.0106 0.0060 'International Tables Vol C Tables 4.2.6.8 and 6.1.1.4'
Cu Cu 0.3201 1.2651 'International Tables Vol C Tables 4.2.6.8 and 6.1.1.4'

loop_
_geom_angle_atom_site_label_1
_geom_angle_atom_site_label_2
_geom_angle_atom_site_label_3
_geom_angle
_geom_angle_site_symmetry_1
_geom_angle_site_symmetry_3
O1 Cu1 O4 173.66(6) . 11_556
O1 Cu1 O3 89.17(7) . 2_655
O4 Cu1 O3 88.34(7) 11_556 2_655
O1 Cu1 O2 91.23(6) . 10_546
O4 Cu1 O2 89.37(7) 11_556 10_546
O3 Cu1 O2 162.34(6) 2_655 10_546
O1 Cu1 N1 92.37(6) . 36_545
O4 Cu1 N1 93.94(6) 11_556 36_545
O3 Cu1 N1 107.35(6) 2_655 36_545
O2 Cu1 N1 90.27(6) 10_546 36_545
O1 Cu1 Cu1 85.40(4) . 10_546
O4 Cu1 Cu1 88.42(4) 11_556 10_546
O3 Cu1 Cu1 79.72(4) 2_655 10_546
O2 Cu1 Cu1 82.71(4) 10_546 10_546
N1 Cu1 Cu1 172.58(5) 36_545 10_546
C14 O1 Cu1 122.98(12) . .
C14 O2 Cu1 122.62(12) . 10_546
C15 O3 Cu1 127.23(13) . 3_665
C15 O4 Cu1 118.64(12) . 11_456
C1 N1 C2 118.39(16) . .
C1 N1 Cu1 116.90(12) . 30_445
C2 N1 Cu1 123.13(12) . 30_445
N1 C1 C5 122.97(18) . .
N1 C2 C3 122.73(18) . .
C4 C3 C2 118.8(2) . .
C3 C4 C5 119.12(19) . .
C4 C5 C1 117.96(17) . .
C4 C5 C6 122.38(18) . .
C1 C5 C6 119.60(18) . .
C7 C6 C5 176.5(2) . .
C6 C7 C8 176.7(2) . .
C9 C8 C13 120.12(17) . .
C9 C8 C7 121.15(18) . .
C13 C8 C7 118.73(17) . .
C10 C9 C8 119.49(18) . .
C11 C10 C9 120.28(17) . .
C11 C10 C14 118.85(16) . .
C9 C10 C14 120.86(16) . .
C10 C11 C12 120.33(17) . .
C13 C12 C11 120.00(17) . .
C13 C12 C15 121.22(17) . .
C11 C12 C15 118.78(16) . .
C12 C13 C8 119.75(17) . .
O2 C14 O1 126.07(17) . .
O2 C14 C10 118.54(15) . .
O1 C14 C10 115.39(16) . .
O3 C15 O4 125.88(18) . .
O3 C15 C12 116.88(16) . .
O4 C15 C12 117.24(16) . .

loop_
_geom_bond_atom_site_label_1
_geom_bond_atom_site_label_2
_geom_bond_distance
_geom_bond_site_symmetry_2
Cu1 O1 1.9271(14) .
Cu1 O4 1.9435(14) 11_556
Cu1 O3 1.9805(14) 2_655
Cu1 O2 2.0033(14) 10_546
Cu1 N1 2.1793(15) 36_545
Cu1 Cu1 2.6549(5) 10_546
O1 C14 1.269(2) .
O2 C14 1.252(2) .
O2 Cu1 2.0033(14) 10_546
O3 C15 1.259(2) .
O3 Cu1 1.9804(14) 3_665
O4 C15 1.266(2) .
O4 Cu1 1.9435(14) 11_456
N1 C1 1.335(2) .
N1 C2 1.338(2) .
N1 Cu1 2.1793(15) 30_445
C1 C5 1.399(3) .
C2 C3 1.387(3) .
C3 C4 1.386(3) .
C4 C5 1.392(3) .
C5 C6 1.438(3) .
C6 C7 1.195(3) .
C7 C8 1.444(3) .
C8 C9 1.396(3) .
C8 C13 1.401(3) .
C9 C10 1.394(2) .
C10 C11 1.386(3) .
C10 C14 1.498(3) .
C11 C12 1.390(3) .
C12 C13 1.390(3) .
C12 C15 1.495(3) .
